data_4036280
loop_
_publ_author_name
'Yoshimatsu, Mitsuhiro'
'Tanaka, Miki'
'Fujimura, Yu'
'Ito, Yukiteru'
'Goto, Yusuke'
'Kobayashi, Yuka'
'Wasada, Hiroaki'
'Hatae, Noriyuki'
'Tanabe, Genzoh'
'Muraoka, Osamu'

_publ_section_title
;
 Synthesis of Azepines via a [6 + 1] Annulation of Ynenitriles with
 Reformatsky Reagents.
;
_journal_issue 19
_journal_name_full 'The Journal of organic chemistry'
_journal_page_first 9480
_journal_page_last 9494
_journal_paper_doi 10.1021/acs.joc.5b01397
_journal_volume 80
_journal_year 2015
_chemical_formula_moiety 'C22 H24 N2 O4 S2 '
_chemical_formula_sum 'C22 H24 N2 O4 S2'
_chemical_formula_weight 444.56
_chemical_melting_point 460.6(5)
_space_group_IT_number 61
_space_group_name_Hall '-P 2ac 2ab'
_space_group_name_H-M_alt 'P b c a'
_symmetry_cell_setting orthorhombic
_symmetry_Int_Tables_number 61
_symmetry_space_group_name_Hall '-P 2ac 2ab'
_symmetry_space_group_name_H-M 'P b c a'
_audit_creation_date 2003-12-07
_audit_creation_method 'by CrystalStructure 3.8'
_cell_angle_alpha 90.0000
_cell_angle_beta 90.0000
_cell_angle_gamma 90.0000
_cell_formula_units_Z 8
_cell_length_a 8.0665(5)
_cell_length_b 16.2776(8)
_cell_length_c 32.7774(16)
_cell_measurement_reflns_used 23053
_cell_measurement_temperature 296.1
_cell_measurement_theta_max 27.5
_cell_measurement_theta_min 3.1
_cell_volume 4303.8(4)
_computing_cell_refinement PROCESS-AUTO
_computing_data_collection PROCESS-AUTO
_computing_data_reduction CrystalStructure
_computing_publication_material 'CrystalStructure 3.8'
_computing_structure_refinement SHELXL
_computing_structure_solution SIR97
_diffrn_detector_area_resol_mean 10.00
_diffrn_measured_fraction_theta_full 0.999
_diffrn_measured_fraction_theta_max 0.999
_diffrn_measurement_device_type 'Rigaku RAXIS-RAPID'
_diffrn_measurement_method \w
_diffrn_radiation_type 'Mo K\a'
_diffrn_radiation_wavelength 0.71075
_diffrn_reflns_av_R_equivalents 0.094
_diffrn_reflns_limit_h_max 10
_diffrn_reflns_limit_h_min -10
_diffrn_reflns_limit_k_max 21
_diffrn_reflns_limit_k_min -21
_diffrn_reflns_limit_l_max 42
_diffrn_reflns_limit_l_min -42
_diffrn_reflns_number 38784
_diffrn_reflns_theta_full 27.48
_diffrn_reflns_theta_max 27.48
_exptl_absorpt_coefficient_mu 0.279
_exptl_absorpt_correction_T_max 0.978
_exptl_absorpt_correction_T_min 0.643
_exptl_absorpt_correction_type multi-scan
_exptl_absorpt_process_details
;
    Higashi, T. (1995). Program for Absorption Correction.
    Rigaku Corporation, Tokyo, Japan.
;
_exptl_crystal_colour colorless
_exptl_crystal_density_diffrn 1.372
_exptl_crystal_density_method 'not measured'
_exptl_crystal_description prism
_exptl_crystal_F_000 1872.00
_exptl_crystal_size_max 0.20
_exptl_crystal_size_mid 0.20
_exptl_crystal_size_min 0.08
_refine_diff_density_max 0.89
_refine_diff_density_min -0.44
_refine_ls_extinction_coef 0.0018(4)
_refine_ls_extinction_method SHELXL
_refine_ls_goodness_of_fit_ref 1.108
_refine_ls_hydrogen_treatment refall
_refine_ls_number_parameters 281
_refine_ls_number_reflns 4935
_refine_ls_R_factor_gt 0.0680
_refine_ls_shift/su_max 0.0000
_refine_ls_structure_factor_coef Fsqd
_refine_ls_weighting_details 'w = 1/[\s^2^(Fo^2^)+(0.0768P)^2^+6.2912P] where P=(Fo^2^+2Fc^2^)/3'
_refine_ls_weighting_scheme calc
_refine_ls_wR_factor_ref 0.1880
_reflns_number_gt 3597
_reflns_number_total 4935
_reflns_threshold_expression F^2^>2.0\s(F^2^)
_cod_data_source_file jo5b01397_si_002.cif
_cod_data_source_block General
_cod_depositor_comments
;
The following automatic conversions were performed:

data item '_chemical_melting_point' value '187-188 degree' was
changed to '460.6(5)' -- it was converted from degrees Celsius(C) to
Kelvins(K), the average value was taken and precision was estimated.

Automatic conversion script
Id: cif_fix_values 6909 2019-04-08 15:41:33Z antanas 
;
_cod_original_formula_sum 'C22 H24 N2 O4 S2 '
_cod_database_code 4036280

loop_
_symmetry_equiv_pos_site_id
_symmetry_equiv_pos_as_xyz
1 +X,+Y,+Z
2 1/2-X,1/2+Y,+Z
3 +X,1/2-Y,1/2+Z
4 1/2-X,-Y,1/2+Z
5 -X,-Y,-Z
6 1/2+X,1/2-Y,-Z
7 -X,1/2+Y,1/2-Z
8 1/2+X,+Y,1/2-Z

loop_
_atom_site_label
_atom_site_type_symbol
_atom_site_fract_x
_atom_site_fract_y
_atom_site_fract_z
_atom_site_U_iso_or_equiv
_atom_site_adp_type
_atom_site_occupancy
_atom_site_symmetry_multiplicity
_atom_site_calc_flag
_atom_site_refinement_flags
S(1) S -0.36001(10) -0.02677(5) 0.69730(2) 0.0271(2) Uani 1.00 1 d .
S(2) S -0.11276(12) 0.22045(6) 0.56033(3) 0.0391(2) Uani 1.00 1 d .
O(1) O -0.3572(2) 0.01117(14) 0.73698(6) 0.0300(5) Uani 1.00 1 d .
O(2) O -0.5156(2) -0.05213(15) 0.68002(6) 0.0320(5) Uani 1.00 1 d .
O(3) O 0.3125(2) 0.06584(17) 0.60322(7) 0.0385(6) Uani 1.00 1 d .
O(4) O 0.1563(2) 0.08386(16) 0.54709(6) 0.0355(5) Uani 1.00 1 d .
N(1) N -0.2814(3) 0.03909(16) 0.66536(7) 0.0259(5) Uani 1.00 1 d .
N(2) N 0.1385(3) 0.02909(18) 0.67119(8) 0.0303(6) Uani 1.00 1 d .
C(1) C -0.1348(3) 0.0870(2) 0.67711(9) 0.0283(6) Uani 1.00 1 d .
C(2) C 0.0192(4) 0.06949(19) 0.65168(10) 0.0280(6) Uani 1.00 1 d .
C(3) C 0.0272(3) 0.0957(2) 0.61118(9) 0.0277(6) Uani 1.00 1 d .
C(4) C -0.1211(4) 0.1318(2) 0.59240(9) 0.0289(6) Uani 1.00 1 d .
C(5) C -0.2732(4) 0.1022(2) 0.59791(9) 0.0296(7) Uani 1.00 1 d .
C(6) C -0.3003(4) 0.0231(2) 0.62065(9) 0.0299(7) Uani 1.00 1 d .
C(7) C -0.2294(3) -0.11321(19) 0.69918(9) 0.0260(6) Uani 1.00 1 d .
C(8) C -0.2104(4) -0.1629(2) 0.66470(10) 0.0335(7) Uani 1.00 1 d .
C(9) C -0.1019(4) -0.2285(2) 0.66604(11) 0.0381(8) Uani 1.00 1 d .
C(10) C -0.0130(4) -0.2477(2) 0.70132(12) 0.0384(8) Uani 1.00 1 d .
C(11) C -0.0388(4) -0.1985(2) 0.73558(11) 0.0357(7) Uani 1.00 1 d .
C(12) C -0.1442(4) -0.1315(2) 0.73472(10) 0.0308(7) Uani 1.00 1 d .
C(13) C 0.1090(5) -0.3174(2) 0.70215(15) 0.0554(11) Uani 1.00 1 d .
C(14) C 0.0749(4) 0.2712(2) 0.57269(10) 0.0332(7) Uani 1.00 1 d .
C(15) C 0.1753(5) 0.2950(2) 0.54055(12) 0.0479(9) Uani 1.00 1 d .
C(16) C 0.3134(6) 0.3423(2) 0.54764(14) 0.0587(11) Uani 1.00 1 d .
C(17) C 0.3536(5) 0.3640(2) 0.58690(13) 0.0502(10) Uani 1.00 1 d .
C(18) C 0.2566(5) 0.3393(2) 0.61911(12) 0.0454(9) Uani 1.00 1 d .
C(19) C 0.1150(4) 0.2930(2) 0.61145(11) 0.0364(7) Uani 1.00 1 d .
C(20) C 0.1792(4) 0.0803(2) 0.58783(9) 0.0305(7) Uani 1.00 1 d .
C(21) C 0.3042(4) 0.0714(2) 0.52258(11) 0.0449(9) Uani 1.00 1 d .
C(22) C 0.2504(5) 0.0666(2) 0.47867(10) 0.0455(9) Uani 1.00 1 d .
H(1) H -0.1097 0.0757 0.7055 0.034 Uiso 1.00 1 c R
H(2) H -0.1612 0.1449 0.6749 0.034 Uiso 1.00 1 c R
H(3) H -0.3638 0.1308 0.5876 0.035 Uiso 1.00 1 c R
H(4) H -0.4105 0.0020 0.6150 0.036 Uiso 1.00 1 c R
H(5) H -0.2200 -0.0176 0.6119 0.036 Uiso 1.00 1 c R
H(6) H -0.2703 -0.1519 0.6411 0.040 Uiso 1.00 1 c R
H(7) H -0.0878 -0.2607 0.6429 0.046 Uiso 1.00 1 c R
H(8) H 0.0164 -0.2111 0.7597 0.043 Uiso 1.00 1 c R
H(9) H -0.1576 -0.0989 0.7578 0.037 Uiso 1.00 1 c R
H(10) H 0.2160 -0.2979 0.6937 0.066 Uiso 1.00 1 c R
H(11) H 0.0727 -0.3599 0.6839 0.066 Uiso 1.00 1 c R
H(12) H 0.1165 -0.3389 0.7294 0.066 Uiso 1.00 1 c R
H(13) H 0.1492 0.2790 0.5141 0.057 Uiso 1.00 1 c R
H(14) H 0.3792 0.3596 0.5260 0.070 Uiso 1.00 1 c R
H(15) H 0.4474 0.3958 0.5917 0.060 Uiso 1.00 1 c R
H(16) H 0.2853 0.3533 0.6457 0.054 Uiso 1.00 1 c R
H(17) H 0.0473 0.2770 0.6330 0.044 Uiso 1.00 1 c R
H(18) H 0.3592 0.0209 0.5305 0.054 Uiso 1.00 1 c R
H(19) H 0.3808 0.1167 0.5264 0.054 Uiso 1.00 1 c R
H(20) H 0.2275 0.0105 0.4717 0.055 Uiso 1.00 1 c R
H(21) H 0.3373 0.0873 0.4615 0.055 Uiso 1.00 1 c R
H(22) H 0.1523 0.0991 0.4749 0.055 Uiso 1.00 1 c R
H(23) H 0.125(4) 0.016(2) 0.7024(11) 0.037(10) Uiso 1.00 1 c .
H(24) H 0.237(6) 0.022(2) 0.6607(13) 0.051(12) Uiso 1.00 1 c .

loop_
_atom_site_aniso_label
_atom_site_aniso_U_11
_atom_site_aniso_U_22
_atom_site_aniso_U_33
_atom_site_aniso_U_12
_atom_site_aniso_U_13
_atom_site_aniso_U_23
S(1) 0.0198(4) 0.0413(4) 0.0201(3) -0.0026(3) 0.0013(2) 0.0002(3)
S(2) 0.0300(5) 0.0513(5) 0.0360(4) -0.0022(4) -0.0062(3) 0.0134(3)
O(1) 0.0316(12) 0.0406(12) 0.0179(9) -0.0000(10) 0.0040(8) -0.0021(9)
O(2) 0.0161(11) 0.0525(14) 0.0272(11) -0.0060(10) -0.0012(8) 0.0003(10)
O(3) 0.0180(11) 0.0668(16) 0.0307(11) -0.0065(11) -0.0051(9) 0.0148(11)
O(4) 0.0273(12) 0.0575(15) 0.0218(10) 0.0017(11) 0.0046(9) 0.0010(10)
N(1) 0.0212(13) 0.0367(13) 0.0198(11) -0.0027(11) 0.0018(9) 0.0025(10)
N(2) 0.0242(15) 0.0422(15) 0.0244(12) 0.0008(12) -0.0020(11) 0.0029(11)
C(1) 0.0211(16) 0.0355(16) 0.0281(15) 0.0032(13) 0.0029(12) -0.0014(13)
C(2) 0.0218(16) 0.0294(15) 0.0327(15) -0.0002(12) -0.0017(12) -0.0025(13)
C(3) 0.0208(15) 0.0371(16) 0.0253(14) -0.0007(13) 0.0043(12) 0.0024(12)
C(4) 0.0279(17) 0.0362(16) 0.0227(13) 0.0036(14) 0.0015(12) -0.0015(12)
C(5) 0.0315(18) 0.0375(17) 0.0198(13) 0.0022(14) 0.0030(12) -0.0016(12)
C(6) 0.0282(17) 0.0413(17) 0.0203(13) 0.0003(14) 0.0014(12) -0.0025(13)
C(7) 0.0203(15) 0.0325(15) 0.0252(14) -0.0054(12) 0.0004(11) 0.0008(12)
C(8) 0.0321(18) 0.0389(17) 0.0295(15) -0.0071(15) -0.0007(13) -0.0031(14)
C(9) 0.042(2) 0.0340(17) 0.0389(18) -0.0082(15) 0.0036(15) -0.0082(14)
C(10) 0.0268(18) 0.0314(16) 0.057(2) -0.0077(14) -0.0006(16) -0.0007(16)
C(11) 0.0257(17) 0.0395(17) 0.0419(18) -0.0066(14) -0.0080(14) 0.0049(15)
C(12) 0.0218(16) 0.0380(16) 0.0325(15) -0.0058(13) -0.0056(12) -0.0034(13)
C(13) 0.046(2) 0.0355(19) 0.085(3) 0.0046(18) -0.001(2) -0.000(2)
C(14) 0.0285(17) 0.0340(17) 0.0371(17) 0.0003(14) 0.0012(14) 0.0004(14)
C(15) 0.044(2) 0.061(2) 0.0380(19) -0.0133(19) 0.0018(17) 0.0018(18)
C(16) 0.054(2) 0.070(2) 0.052(2) -0.016(2) 0.007(2) 0.006(2)
C(17) 0.043(2) 0.055(2) 0.052(2) -0.0132(19) 0.0023(18) -0.0023(19)
C(18) 0.047(2) 0.048(2) 0.0409(19) 0.0024(18) 0.0018(17) -0.0051(17)
C(19) 0.0265(18) 0.0471(19) 0.0356(17) 0.0060(15) 0.0060(14) 0.0079(15)
C(20) 0.0271(17) 0.0377(17) 0.0267(15) -0.0007(13) -0.0006(13) 0.0015(13)
C(21) 0.0272(19) 0.076(2) 0.0320(17) 0.0069(19) 0.0062(14) -0.0007(18)
C(22) 0.039(2) 0.071(2) 0.0262(16) 0.0083(19) 0.0085(15) -0.0000(17)

loop_
_atom_type_symbol
_atom_type_description
_atom_type_scat_dispersion_real
_atom_type_scat_dispersion_imag
_atom_type_scat_source
C C 0.003 0.002
;
International Tables for Crystallography
(1992, Vol. C, Tables 4.2.6.8 and 6.1.1.4)
;
H H 0.000 0.000
;
International Tables for Crystallography
(1992, Vol. C, Table 6.1.1.4)
;
O O 0.011 0.006
;
International Tables for Crystallography
(1992, Vol. C, Tables 4.2.6.8 and 6.1.1.4)
;
S S 0.125 0.123
;
International Tables for Crystallography
(1992, Vol. C, Tables 4.2.6.8 and 6.1.1.4)
;
N N 0.006 0.003
;
International Tables for Crystallography
(1992, Vol. C, Tables 4.2.6.8 and 6.1.1.4)
;

loop_
_geom_angle_atom_site_label_1
_geom_angle_atom_site_label_2
_geom_angle_atom_site_label_3
_geom_angle
_geom_angle_publ_flag
O(1) S(1) O(2) 119.53(13) yes
O(1) S(1) N(1) 107.00(13) yes
O(1) S(1) C(7) 107.58(13) yes
O(2) S(1) N(1) 106.02(13) yes
O(2) S(1) C(7) 107.87(14) yes
N(1) S(1) C(7) 108.44(14) yes
C(4) S(2) C(14) 105.94(15) yes
C(20) O(4) C(21) 115.4(2) yes
S(1) N(1) C(1) 119.67(19) yes
S(1) N(1) C(6) 118.4(2) yes
C(1) N(1) C(6) 115.6(2) yes
N(1) C(1) C(2) 114.5(2) yes
N(2) C(2) C(1) 114.8(2) yes
N(2) C(2) C(3) 125.1(2) yes
C(1) C(2) C(3) 120.1(2) yes
C(2) C(3) C(4) 118.9(2) yes
C(2) C(3) C(20) 118.9(2) yes
C(4) C(3) C(20) 122.1(2) yes
S(2) C(4) C(3) 122.6(2) yes
S(2) C(4) C(5) 114.0(2) yes
C(3) C(4) C(5) 123.4(2) yes
C(4) C(5) C(6) 120.7(3) yes
N(1) C(6) C(5) 108.7(2) yes
S(1) C(7) C(8) 120.0(2) yes
S(1) C(7) C(12) 119.9(2) yes
C(8) C(7) C(12) 120.1(2) yes
C(7) C(8) C(9) 119.4(3) yes
C(8) C(9) C(10) 121.7(3) yes
C(9) C(10) C(11) 117.5(3) yes
C(9) C(10) C(13) 121.4(3) yes
C(11) C(10) C(13) 121.1(3) yes
C(10) C(11) C(12) 121.9(3) yes
C(7) C(12) C(11) 119.4(3) yes
S(2) C(14) C(15) 117.2(2) yes
S(2) C(14) C(19) 122.6(2) yes
C(15) C(14) C(19) 119.9(3) yes
C(14) C(15) C(16) 120.2(3) yes
C(15) C(16) C(17) 119.6(4) yes
C(16) C(17) C(18) 120.7(4) yes
C(17) C(18) C(19) 119.2(3) yes
C(14) C(19) C(18) 120.4(3) yes
O(3) C(20) O(4) 122.8(2) yes
O(3) C(20) C(3) 123.9(2) yes
O(4) C(20) C(3) 113.3(2) yes
O(4) C(21) C(22) 107.4(2) yes
C(2) N(2) H(23) 120(2) no
C(2) N(2) H(24) 122(2) no
H(23) N(2) H(24) 117(3) no
N(1) C(1) H(1) 108.6(2) no
N(1) C(1) H(2) 108.6(2) no
C(2) C(1) H(1) 108.6(2) no
C(2) C(1) H(2) 108.6(2) no
H(1) C(1) H(2) 107.6(2) no
C(4) C(5) H(3) 119.6(3) no
C(6) C(5) H(3) 119.6(3) no
N(1) C(6) H(4) 109.9(2) no
N(1) C(6) H(5) 109.9(2) no
C(5) C(6) H(4) 109.9(2) no
C(5) C(6) H(5) 109.9(2) no
H(4) C(6) H(5) 108.3(3) no
C(7) C(8) H(6) 120.3(3) no
C(9) C(8) H(6) 120.3(3) no
C(8) C(9) H(7) 119.2(3) no
C(10) C(9) H(7) 119.2(3) no
C(10) C(11) H(8) 119.1(3) no
C(12) C(11) H(8) 119.1(3) no
C(7) C(12) H(9) 120.3(3) no
C(11) C(12) H(9) 120.3(3) no
C(10) C(13) H(10) 109.5 no
C(10) C(13) H(11) 109.5 no
C(10) C(13) H(12) 109.5 no
H(10) C(13) H(11) 109.5 no
H(10) C(13) H(12) 109.5 no
H(11) C(13) H(12) 109.5 no
C(14) C(15) H(13) 119.9(4) no
C(16) C(15) H(13) 119.9(4) no
C(15) C(16) H(14) 120.2(4) no
C(17) C(16) H(14) 120.2(4) no
C(16) C(17) H(15) 119.7(4) no
C(18) C(17) H(15) 119.7(4) no
C(17) C(18) H(16) 120.4(4) no
C(19) C(18) H(16) 120.4(3) no
C(14) C(19) H(17) 119.8(3) no
C(18) C(19) H(17) 119.8(3) no
O(4) C(21) H(18) 110.2(3) no
O(4) C(21) H(19) 110.2(3) no
C(22) C(21) H(18) 110.2(3) no
C(22) C(21) H(19) 110.2(3) no
H(18) C(21) H(19) 108.5(3) no
C(21) C(22) H(20) 109.5 no
C(21) C(22) H(21) 109.5 no
C(21) C(22) H(22) 109.5 no
H(20) C(22) H(21) 109.5 no
H(20) C(22) H(22) 109.5 no
H(21) C(22) H(22) 109.5 no

loop_
_geom_bond_atom_site_label_1
_geom_bond_atom_site_label_2
_geom_bond_distance
_geom_bond_publ_flag
S(1) O(1) 1.440(2) yes
S(1) O(2) 1.437(2) yes
S(1) N(1) 1.627(2) yes
S(1) C(7) 1.759(3) yes
S(2) C(4) 1.787(3) yes
S(2) C(14) 1.771(3) yes
O(3) C(20) 1.211(4) yes
O(4) C(20) 1.349(3) yes
O(4) C(21) 1.452(4) yes
N(1) C(1) 1.468(4) yes
N(1) C(6) 1.496(3) yes
N(2) C(2) 1.329(4) yes
C(1) C(2) 1.523(4) yes
C(2) C(3) 1.396(4) yes
C(3) C(4) 1.468(4) yes
C(3) C(20) 1.467(4) yes
C(4) C(5) 1.330(4) yes
C(5) C(6) 1.504(4) yes
C(7) C(8) 1.398(4) yes
C(7) C(12) 1.385(4) yes
C(8) C(9) 1.381(5) yes
C(9) C(10) 1.396(5) yes
C(10) C(11) 1.395(5) yes
C(10) C(13) 1.502(5) yes
C(11) C(12) 1.384(4) yes
C(14) C(15) 1.384(5) yes
C(14) C(19) 1.358(4) yes
C(15) C(16) 1.374(6) yes
C(16) C(17) 1.373(6) yes
C(17) C(18) 1.374(5) yes
C(18) C(19) 1.391(5) yes
C(21) C(22) 1.505(4) yes
N(2) H(23) 1.05(3) no
N(2) H(24) 0.87(4) no
C(1) H(1) 0.970(2) no
C(1) H(2) 0.970(3) no
C(5) H(3) 0.930(3) no
C(6) H(4) 0.970(3) no
C(6) H(5) 0.970(3) no
C(8) H(6) 0.930(3) no
C(9) H(7) 0.930(3) no
C(11) H(8) 0.930(3) no
C(12) H(9) 0.930(3) no
C(13) H(10) 0.960 no
C(13) H(11) 0.960 no
C(13) H(12) 0.960 no
C(15) H(13) 0.930(3) no
C(16) H(14) 0.930(4) no
C(17) H(15) 0.930(4) no
C(18) H(16) 0.930(3) no
C(19) H(17) 0.930(3) no
C(21) H(18) 0.970(4) no
C(21) H(19) 0.970(4) no
C(22) H(20) 0.960 no
C(22) H(21) 0.960 no
C(22) H(22) 0.960 no

loop_
_geom_contact_atom_site_label_1
_geom_contact_atom_site_label_2
_geom_contact_distance
_geom_contact_site_symmetry_2
O(1) N(2) 3.024(3) 8_456
O(1) C(12) 3.407(4) 8_456
O(2) O(3) 3.457(3) 1_455
O(2) N(2) 3.101(3) 1_455
O(2) C(12) 3.248(3) 8_456
O(2) C(18) 3.300(4) 2_445
O(2) C(19) 3.471(4) 2_445
O(3) O(2) 3.457(3) 1_655
O(3) C(5) 3.399(4) 1_655
O(3) C(6) 3.251(4) 1_655
O(3) C(17) 3.588(5) 2_545
N(2) O(1) 3.024(3) 8_556
N(2) O(2) 3.101(3) 1_655
N(2) C(13) 3.380(5) 2_555
C(5) O(3) 3.399(4) 1_455
C(6) O(3) 3.251(4) 1_455
C(6) C(22) 3.590(4) 5_556
C(7) C(11) 3.567(4) 8_456
C(9) C(18) 3.368(5) 2_545
C(11) C(7) 3.567(4) 8_556
C(11) C(12) 3.503(4) 8_556
C(12) O(1) 3.407(4) 8_556
C(12) O(2) 3.248(3) 8_556
C(12) C(11) 3.503(4) 8_456
C(13) N(2) 3.380(5) 2_545
C(17) O(3) 3.588(5) 2_555
C(17) C(20) 3.530(5) 2_555
C(18) O(2) 3.300(4) 2_455
C(18) C(9) 3.368(5) 2_555
C(19) O(2) 3.471(4) 2_455
C(20) C(17) 3.530(5) 2_545
C(22) C(6) 3.590(4) 5_556
S(1) H(8) 3.4617(7) 8_456
S(1) H(9) 3.0507(7) 8_456
S(1) H(11) 3.242 2_455
S(1) H(23) 3.36(3) 8_456
S(1) H(24) 3.55(4) 1_455
S(2) H(6) 3.4945(9) 2_455
S(2) H(13) 3.1043(9) 6_456
S(2) H(14) 3.1151(9) 6_456
S(2) H(21) 3.236 6_456
O(1) H(1) 2.968(2) 8_456
O(1) H(9) 3.019(2) 8_456
O(1) H(11) 3.232 2_455
O(1) H(12) 3.223 2_455
O(1) H(12) 3.308 7_556
O(1) H(23) 1.99(3) 8_456
O(1) H(24) 3.44(4) 8_456
O(2) H(8) 3.266(2) 8_456
O(2) H(9) 2.459(2) 8_456
O(2) H(11) 3.165 2_455
O(2) H(16) 2.892(2) 2_445
O(2) H(17) 3.190(2) 2_445
O(2) H(23) 3.19(3) 1_455
O(2) H(24) 2.42(4) 1_455
O(3) H(3) 2.863(2) 1_655
O(3) H(4) 2.495(2) 1_655
O(3) H(11) 3.052 2_555
O(3) H(15) 3.493(2) 2_545
O(4) H(14) 3.403(2) 6_456
O(4) H(15) 3.495(2) 2_545
O(4) H(20) 3.510 5_556
N(1) H(7) 3.504(2) 2_455
N(1) H(11) 2.932 2_455
N(2) H(9) 3.530(2) 8_556
N(2) H(10) 3.140 2_555
N(2) H(11) 2.978 2_555
N(2) H(12) 3.487 2_555
N(2) H(15) 3.460(2) 2_545
N(2) H(16) 3.044(2) 2_545
C(1) H(7) 3.523(3) 2_455
C(1) H(12) 3.298 7_556
C(2) H(10) 3.335 2_555
C(2) H(15) 3.454(3) 2_545
C(3) H(15) 3.322(3) 2_545
C(4) H(7) 3.363(3) 2_455
C(4) H(20) 3.241 5_556
C(5) H(7) 2.899(3) 2_455
C(5) H(20) 2.950 5_556
C(6) H(11) 3.572 2_455
C(6) H(20) 3.130 5_556
C(6) H(21) 3.250 5_556
C(7) H(8) 2.926(3) 8_456
C(8) H(2) 3.311(3) 2_445
C(8) H(8) 3.408(3) 8_456
C(8) H(15) 3.337(3) 2_545
C(8) H(16) 3.496(3) 2_545
C(8) H(17) 3.069(3) 2_445
C(9) H(2) 2.824(3) 2_445
C(9) H(3) 3.455(3) 2_445
C(9) H(15) 3.403(3) 2_545
C(9) H(16) 2.957(3) 2_545
C(10) H(2) 3.273(3) 2_445
C(10) H(16) 3.066(3) 2_545
C(11) H(8) 3.597(3) 8_456
C(11) H(9) 3.482(3) 8_556
C(11) H(10) 3.450 8_456
C(12) H(8) 3.035(3) 8_456
C(13) H(1) 3.491(4) 7_546
C(13) H(16) 3.445(4) 2_545
C(13) H(23) 3.46(3) 2_545
C(13) H(24) 3.20(4) 2_545
C(14) H(6) 3.554(3) 2_455
C(14) H(21) 3.199 6_456
C(15) H(19) 3.539(4) 6_456
C(15) H(21) 3.333 6_456
C(16) H(18) 3.271(4) 2_555
C(16) H(22) 2.988 6_556
C(17) H(7) 3.325(4) 2_555
C(17) H(18) 3.588(4) 2_555
C(17) H(22) 3.204 6_556
C(18) H(7) 3.224(4) 2_555
C(18) H(10) 3.318 2_555
C(18) H(24) 3.27(4) 2_555
C(19) H(6) 3.078(3) 2_455
C(19) H(10) 3.364 2_555
C(20) H(15) 3.175(3) 2_545
C(21) H(3) 3.556(3) 1_655
C(21) H(18) 3.558(3) 5_656
C(22) H(4) 3.514(3) 5_556
C(22) H(5) 3.083(3) 5_556
C(22) H(14) 3.230(4) 6_456
C(22) H(15) 3.417(3) 6_456
C(22) H(18) 3.469(4) 5_656
H(1) O(1) 2.968(2) 8_556
H(1) C(13) 3.491(4) 7_556
H(1) H(12) 2.548 7_556
H(2) C(8) 3.311(3) 2_455
H(2) C(9) 2.824(3) 2_455
H(2) C(10) 3.273(3) 2_455
H(2) H(6) 3.531 2_455
H(2) H(7) 2.749 2_455
H(2) H(8) 3.385 7_556
H(2) H(11) 3.333 2_455
H(2) H(12) 3.171 7_556
H(3) O(3) 2.863(2) 1_455
H(3) C(9) 3.455(3) 2_455
H(3) C(21) 3.556(3) 1_455
H(3) H(7) 2.560 2_455
H(3) H(11) 3.582 2_455
H(3) H(18) 3.418 1_455
H(3) H(19) 2.885 1_455
H(3) H(20) 3.204 5_556
H(4) O(3) 2.495(2) 1_455
H(4) C(22) 3.514(3) 5_556
H(4) H(11) 3.444 2_455
H(4) H(18) 3.349 1_455
H(4) H(20) 3.209 5_556
H(4) H(21) 2.958 5_556
H(4) H(24) 3.23(4) 1_455
H(5) C(22) 3.083(3) 5_556
H(5) H(15) 2.694 2_545
H(5) H(20) 2.741 5_556
H(5) H(21) 2.821 5_556
H(5) H(22) 3.184 5_556
H(6) S(2) 3.4945(9) 2_445
H(6) C(14) 3.554(3) 2_445
H(6) C(19) 3.078(3) 2_445
H(6) H(2) 3.531 2_445
H(6) H(15) 3.163 2_545
H(6) H(17) 2.530 2_445
H(6) H(21) 3.563 5_556
H(7) N(1) 3.504(2) 2_445
H(7) C(1) 3.523(3) 2_445
H(7) C(4) 3.363(3) 2_445
H(7) C(5) 2.899(3) 2_445
H(7) C(17) 3.325(4) 2_545
H(7) C(18) 3.224(4) 2_545
H(7) H(2) 2.749 2_445
H(7) H(3) 2.560 2_445
H(7) H(15) 3.253 2_545
H(7) H(16) 3.068 2_545
H(8) S(1) 3.4617(7) 8_556
H(8) O(2) 3.266(2) 8_556
H(8) C(7) 2.926(3) 8_556
H(8) C(8) 3.408(3) 8_556
H(8) C(11) 3.597(3) 8_556
H(8) C(12) 3.035(3) 8_556
H(8) H(2) 3.385 7_546
H(8) H(9) 3.252 8_556
H(8) H(10) 3.194 8_456
H(8) H(17) 3.560 7_546
H(9) S(1) 3.0507(7) 8_556
H(9) O(1) 3.019(2) 8_556
H(9) O(2) 2.459(2) 8_556
H(9) N(2) 3.530(2) 8_456
H(9) C(11) 3.482(3) 8_456
H(9) H(8) 3.252 8_456
H(9) H(16) 3.416 7_546
H(9) H(23) 2.87(3) 8_456
H(9) H(24) 3.42(4) 8_456
H(10) N(2) 3.140 2_545
H(10) C(2) 3.335 2_545
H(10) C(11) 3.450 8_556
H(10) C(18) 3.318 2_545
H(10) C(19) 3.364 2_545
H(10) H(8) 3.194 8_556
H(10) H(16) 2.921 2_545
H(10) H(17) 3.015 2_545
H(10) H(23) 3.310 2_545
H(10) H(24) 3.152 2_545
H(11) S(1) 3.242 2_445
H(11) O(1) 3.232 2_445
H(11) O(2) 3.165 2_445
H(11) O(3) 3.052 2_545
H(11) N(1) 2.932 2_445
H(11) N(2) 2.978 2_545
H(11) C(6) 3.572 2_445
H(11) H(2) 3.333 2_445
H(11) H(3) 3.582 2_445
H(11) H(4) 3.444 2_445
H(11) H(23) 3.229 2_545
H(11) H(24) 2.578 2_545
H(12) O(1) 3.223 2_445
H(12) O(1) 3.308 7_546
H(12) N(2) 3.487 2_545
H(12) C(1) 3.298 7_546
H(12) H(1) 2.548 7_546
H(12) H(2) 3.171 7_546
H(12) H(23) 3.279 2_545
H(12) H(24) 3.407 2_545
H(13) S(2) 3.1043(9) 6_556
H(13) H(14) 3.399 6_456
H(13) H(19) 3.055 6_456
H(13) H(21) 3.422 6_456
H(14) S(2) 3.1151(9) 6_556
H(14) O(4) 3.403(2) 6_556
H(14) C(22) 3.230(4) 6_556
H(14) H(13) 3.399 6_556
H(14) H(18) 3.258 2_555
H(14) H(20) 3.154 2_555
H(14) H(20) 3.517 6_556
H(14) H(22) 2.304 6_556
H(15) O(3) 3.493(2) 2_555
H(15) O(4) 3.495(2) 2_555
H(15) N(2) 3.460(2) 2_555
H(15) C(2) 3.454(3) 2_555
H(15) C(3) 3.322(3) 2_555
H(15) C(8) 3.337(3) 2_555
H(15) C(9) 3.403(3) 2_555
H(15) C(20) 3.175(3) 2_555
H(15) C(22) 3.417(3) 6_556
H(15) H(5) 2.694 2_555
H(15) H(6) 3.163 2_555
H(15) H(7) 3.253 2_555
H(15) H(20) 3.428 6_556
H(15) H(22) 2.740 6_556
H(15) H(24) 3.39(4) 2_555
H(16) O(2) 2.892(2) 2_455
H(16) N(2) 3.044(2) 2_555
H(16) C(8) 3.496(3) 2_555
H(16) C(9) 2.957(3) 2_555
H(16) C(10) 3.066(3) 2_555
H(16) C(13) 3.445(4) 2_555
H(16) H(7) 3.068 2_555
H(16) H(9) 3.416 7_556
H(16) H(10) 2.921 2_555
H(16) H(23) 3.31(3) 2_555
H(16) H(24) 2.79(4) 2_555
H(17) O(2) 3.190(2) 2_455
H(17) C(8) 3.069(3) 2_455
H(17) H(6) 2.530 2_455
H(17) H(8) 3.560 7_556
H(17) H(10) 3.015 2_555
H(18) C(16) 3.271(4) 2_545
H(18) C(17) 3.588(4) 2_545
H(18) C(21) 3.558(3) 5_656
H(18) C(22) 3.469(4) 5_656
H(18) H(3) 3.418 1_655
H(18) H(4) 3.349 1_655
H(18) H(14) 3.258 2_545
H(18) H(18) 3.104 5_656
H(18) H(19) 3.591 5_656
H(18) H(20) 3.374 5_656
H(18) H(21) 3.027 5_656
H(19) C(15) 3.539(4) 6_556
H(19) H(3) 2.885 1_655
H(19) H(13) 3.055 6_556
H(19) H(18) 3.591 5_656
H(20) O(4) 3.510 5_556
H(20) C(4) 3.241 5_556
H(20) C(5) 2.950 5_556
H(20) C(6) 3.130 5_556
H(20) H(3) 3.204 5_556
H(20) H(4) 3.209 5_556
H(20) H(5) 2.741 5_556
H(20) H(14) 3.154 2_545
H(20) H(14) 3.517 6_456
H(20) H(15) 3.428 6_456
H(20) H(18) 3.374 5_656
H(21) S(2) 3.236 6_556
H(21) C(6) 3.250 5_556
H(21) C(14) 3.199 6_556
H(21) C(15) 3.333 6_556
H(21) H(4) 2.958 5_556
H(21) H(5) 2.821 5_556
H(21) H(6) 3.563 5_556
H(21) H(13) 3.422 6_556
H(21) H(18) 3.027 5_656
H(22) C(16) 2.988 6_456
H(22) C(17) 3.204 6_456
H(22) H(5) 3.184 5_556
H(22) H(14) 2.304 6_456
H(22) H(15) 2.740 6_456
H(23) S(1) 3.36(3) 8_556
H(23) O(1) 1.99(3) 8_556
H(23) O(2) 3.19(3) 1_655
H(23) C(13) 3.46(3) 2_555
H(23) H(9) 2.87(3) 8_556
H(23) H(10) 3.310 2_555
H(23) H(11) 3.229 2_555
H(23) H(12) 3.279 2_555
H(23) H(16) 3.31(3) 2_545
H(24) S(1) 3.55(4) 1_655
H(24) O(1) 3.44(4) 8_556
H(24) O(2) 2.42(4) 1_655
H(24) C(13) 3.20(4) 2_555
H(24) C(18) 3.27(4) 2_545
H(24) H(4) 3.23(4) 1_655
H(24) H(9) 3.42(4) 8_556
H(24) H(10) 3.152 2_555
H(24) H(11) 2.578 2_555
H(24) H(12) 3.407 2_555
H(24) H(15) 3.39(4) 2_545
H(24) H(16) 2.79(4) 2_545
O(3) H(24) 2.10(4) .

loop_
_geom_torsion_atom_site_label_1
_geom_torsion_atom_site_label_2
_geom_torsion_atom_site_label_3
_geom_torsion_atom_site_label_4
_geom_torsion
O(1) S(1) N(1) C(1) 41.5(2)
O(1) S(1) N(1) C(6) -167.7(2)
O(1) S(1) C(7) C(8) 179.0(2)
O(1) S(1) C(7) C(12) -1.7(3)
O(2) S(1) N(1) C(1) 170.1(2)
O(2) S(1) N(1) C(6) -39.1(2)
O(2) S(1) C(7) C(8) 48.8(2)
O(2) S(1) C(7) C(12) -131.8(2)
N(1) S(1) C(7) C(8) -65.6(2)
N(1) S(1) C(7) C(12) 113.7(2)
C(7) S(1) N(1) C(1) -74.3(2)
C(7) S(1) N(1) C(6) 76.5(2)
C(4) S(2) C(14) C(15) 131.8(2)
C(4) S(2) C(14) C(19) -53.9(3)
C(14) S(2) C(4) C(3) -21.5(3)
C(14) S(2) C(4) C(5) 157.9(2)
C(20) O(4) C(21) C(22) 172.8(3)
C(21) O(4) C(20) O(3) -1.6(4)
C(21) O(4) C(20) C(3) 178.3(3)
S(1) N(1) C(1) C(2) 115.6(2)
S(1) N(1) C(6) C(5) 160.8(2)
C(1) N(1) C(6) C(5) -47.2(3)
C(6) N(1) C(1) C(2) -36.0(3)
N(1) C(1) C(2) N(2) -109.3(3)
N(1) C(1) C(2) C(3) 70.9(3)
N(2) C(2) C(3) C(4) 173.4(3)
N(2) C(2) C(3) C(20) -1.7(4)
C(1) C(2) C(3) C(4) -6.7(4)
C(1) C(2) C(3) C(20) 178.1(2)
C(2) C(3) C(4) S(2) 137.9(2)
C(2) C(3) C(4) C(5) -41.4(4)
C(2) C(3) C(20) O(3) -19.8(5)
C(2) C(3) C(20) O(4) 160.3(2)
C(4) C(3) C(20) O(3) 165.2(3)
C(4) C(3) C(20) O(4) -14.7(4)
C(20) C(3) C(4) S(2) -47.0(4)
C(20) C(3) C(4) C(5) 133.6(3)
S(2) C(4) C(5) C(6) 174.0(2)
C(3) C(4) C(5) C(6) -6.6(4)
C(4) C(5) C(6) N(1) 76.6(3)
S(1) C(7) C(8) C(9) 177.2(2)
S(1) C(7) C(12) C(11) -178.5(2)
C(8) C(7) C(12) C(11) 0.8(4)
C(12) C(7) C(8) C(9) -2.1(5)
C(7) C(8) C(9) C(10) 1.4(5)
C(8) C(9) C(10) C(11) 0.6(5)
C(8) C(9) C(10) C(13) -177.9(3)
C(9) C(10) C(11) C(12) -2.0(5)
C(13) C(10) C(11) C(12) 176.6(3)
C(10) C(11) C(12) C(7) 1.3(5)
S(2) C(14) C(15) C(16) 173.0(3)
S(2) C(14) C(19) C(18) -174.2(2)
C(15) C(14) C(19) C(18) -0.0(4)
C(19) C(14) C(15) C(16) -1.5(6)
C(14) C(15) C(16) C(17) 1.7(6)
C(15) C(16) C(17) C(18) -0.4(6)
C(16) C(17) C(18) C(19) -1.1(6)
C(17) C(18) C(19) C(14) 1.3(5)
